data_7236548
loop_
_publ_author_name
'Grancha, Thais'
'Mon, Marta'
'Ferrando-Soria, Jes\'us'
'Gascon, Jorge'
'Seoane, Beatriz'
'Ramos-Fernandez, Enrique V.'
'Armentano, Donatella'
'Pardo, Emilio'

_publ_section_title
;
 Tuning the selectivity of light hydrocarbons in natural gas in a family
 of isoreticular MOFs
;
_journal_issue 22
_journal_name_full 'Journal of Materials Chemistry A'
_journal_page_first 11032
_journal_paper_doi 10.1039/C7TA01179B
_journal_volume 5
_journal_year 2017
_chemical_formula_sum 'C42 H86 Ca Cu6 N6 O32'
_chemical_formula_weight 1608.48
_space_group_crystal_system hexagonal
_space_group_IT_number 173
_space_group_name_Hall 'P 6c'
_space_group_name_H-M_alt 'P 63'
_atom_sites_solution_hydrogens mixed
_audit_creation_method SHELXL-2013
_audit_update_record
;
2017-02-01 deposited with the CCDC.
2017-05-04 downloaded from the CCDC.
;
_cell_angle_alpha 90
_cell_angle_beta 90
_cell_angle_gamma 120
_cell_formula_units_Z 2
_cell_length_a 17.603(6)
_cell_length_b 17.603(6)
_cell_length_c 13.045(4)
_cell_measurement_reflns_used 2917
_cell_measurement_temperature 90(2)
_cell_measurement_theta_max 17.92
_cell_measurement_theta_min 2.33
_cell_volume 3501(2)
_computing_cell_refinement 'Bruker SAINT'
_computing_data_collection 'Bruker APEX2'
_computing_data_reduction 'Bruker SAINT'
_computing_molecular_graphics CrystalMaker
_computing_publication_material 'Bruker SHELXTL'
_computing_structure_refinement 'SHELXL-2013 (Sheldrick, 2013)'
_computing_structure_solution 'SHELXS-97 (Sheldrick, 2008)'
_diffrn_ambient_temperature 90(2)
_diffrn_measured_fraction_theta_full 1.000
_diffrn_measured_fraction_theta_max 0.999
_diffrn_measurement_device_type 'Bruker APEX-II CCD'
_diffrn_measurement_method '\w scans'
_diffrn_radiation_source 'fine-focus sealed tube'
_diffrn_radiation_type MoK\a
_diffrn_radiation_wavelength 0.71073
_diffrn_reflns_av_R_equivalents 0.1278
_diffrn_reflns_av_unetI/netI 0.0974
_diffrn_reflns_Laue_measured_fraction_full 1.000
_diffrn_reflns_Laue_measured_fraction_max 0.999
_diffrn_reflns_limit_h_max 21
_diffrn_reflns_limit_h_min -21
_diffrn_reflns_limit_k_max 21
_diffrn_reflns_limit_k_min -21
_diffrn_reflns_limit_l_max 16
_diffrn_reflns_limit_l_min -16
_diffrn_reflns_number 47764
_diffrn_reflns_point_group_measured_fraction_full 1.000
_diffrn_reflns_point_group_measured_fraction_max 1.000
_diffrn_reflns_theta_full 25.242
_diffrn_reflns_theta_max 26.379
_diffrn_reflns_theta_min 1.336
_exptl_absorpt_coefficient_mu 1.946
_exptl_absorpt_correction_T_max 0.792
_exptl_absorpt_correction_T_min 0.732
_exptl_absorpt_correction_type multi-scan
_exptl_absorpt_process_details sadabs
_exptl_crystal_colour blue/green
_exptl_crystal_density_diffrn 1.526
_exptl_crystal_description hexagonal/prism
_exptl_crystal_F_000 1660
_exptl_crystal_preparation ', porous'
_exptl_crystal_recrystallization_method 'Re-crystallisation from solvent: slow diffusion of 1:1 H2O:CH3OH solutions '
_exptl_crystal_size_max 0.16
_exptl_crystal_size_mid 0.14
_exptl_crystal_size_min 0.12
_platon_squeeze_details
;
;
_refine_diff_density_max 0.835
_refine_diff_density_min -0.767
_refine_diff_density_rms 0.161
_refine_ls_abs_structure_details
;
 Refined as an inversion twin.
;
_refine_ls_abs_structure_Flack 0.36(9)
_refine_ls_extinction_method none
_refine_ls_goodness_of_fit_ref 0.959
_refine_ls_hydrogen_treatment constr
_refine_ls_matrix_type full
_refine_ls_number_parameters 169
_refine_ls_number_reflns 4777
_refine_ls_number_restraints 11
_refine_ls_restrained_S_all 0.959
_refine_ls_R_factor_all 0.1175
_refine_ls_R_factor_gt 0.0710
_refine_ls_shift/su_max 0.034
_refine_ls_shift/su_mean 0.001
_refine_ls_structure_factor_coef Fsqd
_refine_ls_weighting_details 'w=1/[\s^2^(Fo^2^)+(0.1152P)^2^] where P=(Fo^2^+2Fc^2^)/3'
_refine_ls_weighting_scheme calc
_refine_ls_wR_factor_gt 0.1810
_refine_ls_wR_factor_ref 0.2043
_reflns_Friedel_coverage 0.914
_reflns_Friedel_fraction_full 1.000
_reflns_Friedel_fraction_max 1.000
_reflns_number_gt 2711
_reflns_number_total 4777
_reflns_threshold_expression 'I > 2\s(I)'
_cod_data_source_file c7ta01179b2.cif
_cod_data_source_block 3_SQ
_cod_original_cell_volume 3501(3)
_cod_database_code 7236548
_shelx_space_group_comment
;
The symmetry employed for this shelxl refinement is uniquely defined
by the following loop, which should always be used as a source of
symmetry information in preference to the above space-group names.
They are only intended as comments.
;
_shelxl_version_number 2013-4

loop_
_space_group_symop_operation_xyz
'x, y, z'
'-y, x-y, z'
'-x+y, -x, z'
'-x, -y, z+1/2'
'y, -x+y, z+1/2'
'x-y, x, z+1/2'

loop_
_atom_site_label
_atom_site_type_symbol
_atom_site_fract_x
_atom_site_fract_y
_atom_site_fract_z
_atom_site_U_iso_or_equiv
_atom_site_adp_type
_atom_site_occupancy
_atom_site_site_symmetry_order
_atom_site_calc_flag
_atom_site_refinement_flags_posn
_atom_site_refinement_flags_adp
_atom_site_refinement_flags_occupancy
Cu1 Cu 0.44603(14) 0.86507(14) 0.73258(9) 0.0336(6) Uani 1 1 d . . .
Cu2 Cu 0.44379(15) 0.86591(16) 0.98843(9) 0.0390(7) Uani 1 1 d . . .
Ca1 Ca 0.3333 0.6667 0.8619(6) 0.0155(6) Uani 1 3 d S T P
O1H O 0.4685(4) 0.8272(4) 0.8624(11) 0.0365(19) Uani 1 1 d . . .
N2 N 0.3957(11) 0.9022(10) 1.0963(12) 0.037(4) Uani 1 1 d . . .
N1 N 0.4071(12) 0.9072(11) 0.6269(12) 0.051(5) Uani 1 1 d . . .
O1 O 0.5519(8) 0.9826(8) 0.7170(9) 0.039(3) Uani 1 1 d . . .
O2 O 0.3243(8) 0.7619(8) 0.7324(10) 0.036(3) Uani 1 1 d . . .
O3 O 0.5097(14) 0.8021(11) 0.6449(15) 0.122(8) Uani 1 1 d . . .
O4 O 0.3232(7) 0.7657(7) 0.9917(10) 0.034(3) Uani 1 1 d . . .
O5 O 0.5038(8) 0.7983(8) 1.0845(8) 0.038(3) Uani 1 1 d . . .
O6 O 0.5581(9) 0.9808(8) 1.0113(10) 0.046(4) Uani 1 1 d . . .
C1 C 0.2774(12) 0.7578(13) 0.6614(18) 0.052(6) Uani 1 1 d . . .
C2 C 0.3086(16) 0.8497(15) 0.5857(13) 0.062(6) Uiso 1 1 d D . .
H2B H 0.2707 0.8771 0.5872 0.075 Uiso 1 1 calc R U .
C3 C 0.4580(12) 0.9801(12) 0.5755(12) 0.029(4) Uiso 1 1 d . . .
C4 C 0.5456(14) 1.0235(12) 0.6261(12) 0.046(5) Uani 1 1 d . . .
C5 C 0.2724(13) 0.7728(12) 1.0646(11) 0.034(4) Uani 1 1 d . . .
C6 C 0.3067(13) 0.8497(12) 1.1168(15) 0.066(7) Uani 1 1 d . . .
H6B H 0.3029 0.8335 1.1908 0.080 Uiso 1 1 calc R U .
C7 C 0.3156 0.8088 0.4821 0.253 Uiso 1 1 d D . .
H7A H 0.2539 0.7670 0.4636 0.304 Uiso 1 1 calc R U .
H7B H 0.3355 0.8576 0.4323 0.304 Uiso 1 1 calc R U .
C8 C 0.3644 0.7625 0.4511 0.317 Uiso 1 1 d D . .
H8A H 0.3952 0.7687 0.5176 0.381 Uiso 1 1 calc R U .
C9 C 0.3333 0.6667 0.4326 0.389 Uiso 1 3 d DS . P
H9A H 0.3823 0.6599 0.4136 0.584 Uiso 0.3333 1 d . U P
H9B H 0.3071 0.6340 0.4941 0.584 Uiso 0.3333 1 d . U P
H9C H 0.2908 0.6452 0.3784 0.584 Uiso 0.3333 1 d . U P
C10 C 0.4433 0.7978 0.3824 0.543 Uiso 1 1 d D . .
H10A H 0.4742 0.8621 0.3836 0.815 Uiso 1 1 calc R U .
H10B H 0.4245 0.7770 0.3122 0.815 Uiso 1 1 calc R U .
H10C H 0.4827 0.7773 0.4067 0.815 Uiso 1 1 calc R U .
C11 C 0.2493(9) 0.8917(11) 1.1052(16) 0.074(6) Uani 1 1 d D . .
H11A H 0.2764 0.9492 1.1404 0.089 Uiso 1 1 calc R U .
H11B H 0.1904 0.8533 1.1347 0.089 Uiso 1 1 calc R U .
C12 C 0.243(3) 0.903(4) 0.990(3) 0.31(3) Uiso 1 1 d D . .
H12A H 0.2967 0.9356 0.9462 0.373 Uiso 1 1 calc R U .
C13 C 0.173(4) 0.929(3) 0.994(4) 0.31(3) Uiso 1 1 d D . .
H13A H 0.1999 0.9924 0.9866 0.472 Uiso 1 1 calc R U .
H13B H 0.1420 0.9104 1.0598 0.472 Uiso 1 1 calc R U .
H13C H 0.1308 0.8996 0.9381 0.472 Uiso 1 1 calc R U .
C14 C 0.179(5) 0.808(4) 0.973(4) 0.58(6) Uiso 1 1 d D . .
H14A H 0.1522 0.7999 0.9048 0.876 Uiso 1 1 calc R U .
H14B H 0.1329 0.7872 1.0253 0.876 Uiso 1 1 calc R U .
H14C H 0.2092 0.7740 0.9772 0.876 Uiso 1 1 calc R U .
O3W O 0.1570 0.8506 1.3752 0.430 Uiso 1 1 d . . .
O2W O 0.3333 0.6667 0.2188 0.247 Uiso 1 3 d S . P
O1W O 0.6647 0.9790 0.8531 0.182 Uiso 1 1 d . . .

loop_
_atom_site_aniso_label
_atom_site_aniso_U_11
_atom_site_aniso_U_22
_atom_site_aniso_U_33
_atom_site_aniso_U_23
_atom_site_aniso_U_13
_atom_site_aniso_U_12
Cu1 0.0393(15) 0.0215(12) 0.0382(15) 0.0056(13) -0.0017(13) 0.0137(11)
Cu2 0.0357(15) 0.0333(14) 0.0373(15) -0.0092(14) 0.0001(13) 0.0093(12)
Ca1 0.0163(9) 0.0163(9) 0.0141(13) 0.000 0.000 0.0081(4)
O1H 0.048(5) 0.025(4) 0.034(4) 0.000(7) 0.027(8) 0.017(3)
N2 0.027(8) 0.026(8) 0.055(10) 0.001(7) 0.007(7) 0.012(7)
N1 0.037(10) 0.045(11) 0.040(9) 0.019(8) -0.010(7) -0.001(8)
O1 0.045(8) 0.032(7) 0.029(6) -0.008(5) -0.011(6) 0.011(6)
O2 0.038(7) 0.044(8) 0.035(6) 0.024(7) 0.002(7) 0.027(7)
O3 0.19(2) 0.040(10) 0.154(15) 0.023(10) 0.114(14) 0.065(13)
O4 0.015(6) 0.020(6) 0.050(7) 0.005(6) 0.003(7) -0.004(5)
O5 0.056(8) 0.029(7) 0.026(5) -0.011(5) -0.017(5) 0.018(6)
O6 0.030(7) 0.032(7) 0.071(9) -0.032(6) -0.003(6) 0.012(6)
C1 0.022(9) 0.025(9) 0.110(16) 0.040(9) 0.007(10) 0.012(8)
C4 0.079(12) 0.031(9) 0.022(8) 0.012(7) 0.004(8) 0.023(8)
C5 0.044(10) 0.036(10) 0.023(8) -0.012(7) 0.013(7) 0.020(8)
C6 0.045(10) 0.036(10) 0.069(11) -0.028(8) 0.041(9) -0.017(7)
C11 0.024(8) 0.055(11) 0.154(17) -0.049(11) -0.020(10) 0.028(8)

loop_
_atom_type_symbol
_atom_type_description
_atom_type_scat_dispersion_real
_atom_type_scat_dispersion_imag
_atom_type_scat_source
C C 0.0033 0.0016 'International Tables Vol C Tables 4.2.6.8 and 6.1.1.4'
H H 0.0000 0.0000 'International Tables Vol C Tables 4.2.6.8 and 6.1.1.4'
N N 0.0061 0.0033 'International Tables Vol C Tables 4.2.6.8 and 6.1.1.4'
O O 0.0106 0.0060 'International Tables Vol C Tables 4.2.6.8 and 6.1.1.4'
Ca Ca 0.2262 0.3064 'International Tables Vol C Tables 4.2.6.8 and 6.1.1.4'
Cu Cu 0.3201 1.2651 'International Tables Vol C Tables 4.2.6.8 and 6.1.1.4'

loop_
_geom_angle_atom_site_label_1
_geom_angle_atom_site_label_2
_geom_angle_atom_site_label_3
_geom_angle
_geom_angle_site_symmetry_1
_geom_angle_site_symmetry_3
N1 Cu1 O1H 166.3(7) . .
N1 Cu1 O1 81.3(6) . .
O1H Cu1 O1 101.7(4) . .
N1 Cu1 O2 85.4(6) . .
O1H Cu1 O2 89.9(4) . .
O1 Cu1 O2 165.5(5) . .
N1 Cu1 O3 101.2(9) . .
O1H Cu1 O3 92.1(6) . .
O1 Cu1 O3 91.3(6) . .
O2 Cu1 O3 97.1(7) . .
N1 Cu1 Ca1 128.7(5) . .
O1H Cu1 Ca1 48.6(2) . .
O1 Cu1 Ca1 149.9(4) . .
O2 Cu1 Ca1 43.4(3) . .
O3 Cu1 Ca1 85.8(4) . .
N2 Cu2 O1H 166.2(6) . .
N2 Cu2 O4 79.9(6) . .
O1H Cu2 O4 92.0(4) . .
N2 Cu2 O6 86.7(6) . .
O1H Cu2 O6 101.1(4) . .
O4 Cu2 O6 166.6(5) . .
N2 Cu2 O5 99.5(6) . .
O1H Cu2 O5 92.2(4) . .
O4 Cu2 O5 95.3(5) . .
O6 Cu2 O5 87.3(5) . .
N2 Cu2 Ca1 124.9(5) . .
O1H Cu2 Ca1 48.8(2) . .
O4 Cu2 Ca1 45.1(4) . .
O6 Cu2 Ca1 148.2(4) . .
O5 Cu2 Ca1 84.6(3) . .
O2 Ca1 O2 77.3(5) . 2_665
O2 Ca1 O2 77.3(5) . 3_565
O2 Ca1 O2 77.3(5) 2_665 3_565
O2 Ca1 O4 137.0(5) . 3_565
O2 Ca1 O4 137.5(4) 2_665 3_565
O2 Ca1 O4 86.5(2) 3_565 3_565
O2 Ca1 O4 86.5(2) . .
O2 Ca1 O4 137.0(4) 2_665 .
O2 Ca1 O4 137.5(4) 3_565 .
O4 Ca1 O4 79.2(5) 3_565 .
O2 Ca1 O4 137.5(4) . 2_665
O2 Ca1 O4 86.5(2) 2_665 2_665
O2 Ca1 O4 137.0(4) 3_565 2_665
O4 Ca1 O4 79.2(5) 3_565 2_665
O4 Ca1 O4 79.2(5) . 2_665
O2 Ca1 O1H 71.6(4) . 2_665
O2 Ca1 O1H 66.3(4) 2_665 2_665
O2 Ca1 O1H 136.2(5) 3_565 2_665
O4 Ca1 O1H 137.1(4) 3_565 2_665
O4 Ca1 O1H 70.8(4) . 2_665
O4 Ca1 O1H 65.9(3) 2_665 2_665
O2 Ca1 O1H 136.2(5) . 3_565
O2 Ca1 O1H 71.6(4) 2_665 3_565
O2 Ca1 O1H 66.3(4) 3_565 3_565
O4 Ca1 O1H 65.9(3) 3_565 3_565
O4 Ca1 O1H 137.1(4) . 3_565
O4 Ca1 O1H 70.8(4) 2_665 3_565
O1H Ca1 O1H 120.000(10) 2_665 3_565
O2 Ca1 O1H 66.3(4) . .
O2 Ca1 O1H 136.2(5) 2_665 .
O2 Ca1 O1H 71.6(4) 3_565 .
O4 Ca1 O1H 70.8(4) 3_565 .
O4 Ca1 O1H 65.9(3) . .
O4 Ca1 O1H 137.1(4) 2_665 .
O1H Ca1 O1H 119.999(5) 2_665 .
O1H Ca1 O1H 120.000(9) 3_565 .
O2 Ca1 Cu2 104.0(3) . 2_665
O2 Ca1 Cu2 80.3(3) 2_665 2_665
O2 Ca1 Cu2 156.7(3) 3_565 2_665
O4 Ca1 Cu2 106.2(4) 3_565 2_665
O4 Ca1 Cu2 65.3(3) . 2_665
O4 Ca1 Cu2 33.9(2) 2_665 2_665
O1H Ca1 Cu2 33.1(3) 2_665 2_665
O1H Ca1 Cu2 100.5(2) 3_565 2_665
O1H Ca1 Cu2 130.7(2) . 2_665
O2 Ca1 Cu2 80.3(3) . .
O2 Ca1 Cu2 156.7(3) 2_665 .
O2 Ca1 Cu2 104.0(3) 3_565 .
O4 Ca1 Cu2 65.3(3) 3_565 .
O4 Ca1 Cu2 33.9(2) . .
O4 Ca1 Cu2 106.2(4) 2_665 .
O1H Ca1 Cu2 100.5(2) 2_665 .
O1H Ca1 Cu2 130.7(2) 3_565 .
O1H Ca1 Cu2 33.1(3) . .
Cu2 Ca1 Cu2 99.16(15) 2_665 .
O2 Ca1 Cu2 156.7(3) . 3_565
O2 Ca1 Cu2 104.0(3) 2_665 3_565
O2 Ca1 Cu2 80.3(3) 3_565 3_565
O4 Ca1 Cu2 33.9(2) 3_565 3_565
O4 Ca1 Cu2 106.2(4) . 3_565
O4 Ca1 Cu2 65.3(3) 2_665 3_565
O1H Ca1 Cu2 130.7(2) 2_665 3_565
O1H Ca1 Cu2 33.1(3) 3_565 3_565
O1H Ca1 Cu2 100.5(2) . 3_565
Cu2 Ca1 Cu2 99.16(15) 2_665 3_565
Cu2 Ca1 Cu2 99.16(15) . 3_565
Cu2 O1H Cu1 120.6(4) . .
Cu2 O1H Ca1 98.1(4) . .
Cu1 O1H Ca1 97.9(4) . .
C4 N2 C6 134.3(18) 4_675 .
C4 N2 Cu2 107.8(14) 4_675 .
C6 N2 Cu2 117.4(12) . .
C3 N1 C2 115.9(16) . .
C3 N1 Cu1 124.0(14) . .
C2 N1 Cu1 119.9(13) . .
C4 O1 Cu1 110.1(10) . .
C1 O2 Cu1 116.2(11) . .
C1 O2 Ca1 139.5(12) . .
Cu1 O2 Ca1 102.4(5) . .
C1 O3 Cu1 116.1(13) 3_565 .
C5 O4 Cu2 113.5(11) . .
C5 O4 Ca1 145.2(10) . .
Cu2 O4 Ca1 100.9(5) . .
C5 O5 Cu2 126.5(10) 3_565 .
C3 O6 Cu2 105.7(11) 4_675 .
O2 C1 O3 131.4(19) . 2_665
O2 C1 C2 119.2(17) . .
O3 C1 C2 106.5(16) 2_665 .
C7 C2 N1 105.7(15) . .
C7 C2 C1 97.1(15) . .
N1 C2 C1 97.8(15) . .
O6 C3 N1 132.0(18) 4_674 .
O6 C3 C4 119.6(13) 4_674 .
N1 C3 C4 107.3(13) . .
N2 C4 O1 123.7(18) 4_674 .
N2 C4 C3 119.9(14) 4_674 .
O1 C4 C3 115.6(12) . .
O5 C5 O4 116.9(15) 2_665 .
O5 C5 C6 125.4(14) 2_665 .
O4 C5 C6 117.4(16) . .
C5 C6 N2 111.0(16) . .
C5 C6 C11 111.1(18) . .
N2 C6 C11 117.2(17) . .
C8 C7 C2 132.7(9) . .
C10 C8 C7 126.6 . .
C10 C8 C9 96.4 . .
C7 C8 C9 131.4 . .
C8 C9 C8 117.5 . 2_665
C8 C9 C8 117.5 . 3_565
C8 C9 C8 117.5 2_665 3_565
C6 C11 C12 105(2) . .
C14 C12 C13 94(3) . .
C14 C12 C11 94(2) . .
C13 C12 C11 97(4) . .

loop_
_geom_bond_atom_site_label_1
_geom_bond_atom_site_label_2
_geom_bond_distance
_geom_bond_site_symmetry_2
Cu1 N1 1.851(16) .
Cu1 O1H 1.932(14) .
Cu1 O1 1.984(13) .
Cu1 O2 1.999(12) .
Cu1 O3 2.244(16) .
Cu1 Ca1 3.472(4) .
Cu2 N2 1.909(16) .
Cu2 O1H 1.912(12) .
Cu2 O4 1.969(10) .
Cu2 O6 2.040(13) .
Cu2 O5 2.315(13) .
Cu2 Ca1 3.462(4) .
Ca1 O2 2.440(12) .
Ca1 O2 2.440(12) 2_665
Ca1 O2 2.440(12) 3_565
Ca1 O4 2.499(13) 3_565
Ca1 O4 2.499(13) .
Ca1 O4 2.499(13) 2_665
Ca1 O1H 2.631(6) 2_665
Ca1 O1H 2.631(6) 3_565
Ca1 O1H 2.631(6) .
Ca1 Cu2 3.462(4) 2_665
Ca1 Cu2 3.462(4) 3_565
N2 C4 1.26(2) 4_675
N2 C6 1.39(2) .
N1 C3 1.32(2) .
N1 C2 1.60(3) .
O1 C4 1.421(18) .
O2 C1 1.22(2) .
O3 C1 1.24(2) 3_565
O4 C5 1.353(19) .
O5 C5 1.24(2) 3_565
O6 C3 1.205(19) 4_675
C1 O3 1.24(2) 2_665
C1 C2 1.73(3) .
C2 C7 1.566(16) .
C3 O6 1.205(19) 4_674
C3 C4 1.490(15) .
C4 N2 1.26(2) 4_674
C5 O5 1.24(2) 2_665
C5 C6 1.36(2) .
C6 C11 1.53(3) .
C7 C8 1.5061 .
C8 C10 1.5011 .
C8 C9 1.5097 .
C9 C8 1.5098 2_665
C9 C8 1.5098 3_565
C11 C12 1.53(3) .
C12 C14 1.50(4) .
C12 C13 1.52(4) .

loop_
_platon_squeeze_void_nr
_platon_squeeze_void_average_x
_platon_squeeze_void_average_y
_platon_squeeze_void_average_z
_platon_squeeze_void_volume
_platon_squeeze_void_count_electrons
_platon_squeeze_void_content
1 0.000 0.000 -0.029 962 630 ' '
